data_4335323
loop_
_publ_author_name
'Marcel A. H. Moelands'
'Sjoerd Nijsse'
'Emma Folkertsma'
'Bas de Bruin'
'Martin Lutz'
'Anthony L. Spek'
'Robertus J. M. Klein Gebbink'

_publ_contact_author_address
; Bijvoet Center for Biomolecular Research
  Crystal and Structural Chemistry
  Utrecht University
  Padualaan 8
  3584 CH Utrecht
  The Netherlands
;
_publ_contact_author_email m.lutz@uu.nl
_publ_contact_author_fax '[+31] 30 2533940'
_publ_contact_author_name 'Martin Lutz'
_publ_contact_author_phone '[+31] 30 2533902'
_publ_section_title
;
 Bioinspired Nonheme Iron Complexes Derived from an Extended Series of
 N,N,O-Ligated BAIP Ligands
;
_journal_name_full 'Inorganic Chemistry'
_journal_page_first 7394
_journal_page_last 7410
_journal_paper_doi 10.1021/ic400096e
_journal_volume 52
_journal_year 2013
_chemical_formula_moiety 'C28 H42 Fe N10 O2, 2(C F3 O3 S)'
_chemical_formula_sum 'C30 H42 F6 Fe N10 O8 S2'
_chemical_formula_weight 904.71
_chemical_name_systematic
; 
 ? 
;
_space_group_IT_number 2
_symmetry_cell_setting triclinic
_symmetry_space_group_name_Hall '-P 1'
_symmetry_space_group_name_H-M 'P -1'
_atom_sites_solution_hydrogens geom
_atom_sites_solution_primary direct
_atom_sites_solution_secondary difmap
_audit_creation_method SHELXL-97
_cell_angle_alpha 65.829(4)
_cell_angle_beta 88.557(3)
_cell_angle_gamma 81.683(2)
_cell_formula_units_Z 1
_cell_length_a 8.6294(5)
_cell_length_b 10.7097(8)
_cell_length_c 11.4184(6)
_cell_measurement_reflns_used 2998
_cell_measurement_temperature 150(2)
_cell_measurement_theta_max 20.00
_cell_measurement_theta_min 1.95
_cell_volume 951.95(11)
_computing_cell_refinement Peakref
_computing_data_collection 'Nonius COLLECT'
_computing_data_reduction 'EvalCCD, Sadabs'
_computing_structure_refinement 'SHELXL-97 (Sheldrick, 1997)'
_computing_structure_solution 'SHELXS-97 (Sheldrick, 1990)'
_diffrn_ambient_temperature 150(2)
_diffrn_measured_fraction_theta_full 0.940
_diffrn_measured_fraction_theta_max 0.940
_diffrn_measurement_device_type 'Nonius KappaCCD'
_diffrn_measurement_method '\f and \w scans'
_diffrn_radiation_monochromator graphite
_diffrn_radiation_source 'rotating anode'
_diffrn_radiation_type MoK\a
_diffrn_radiation_wavelength 0.71073
_diffrn_reflns_av_R_equivalents 0.0554
_diffrn_reflns_av_sigmaI/netI 0.0518
_diffrn_reflns_limit_h_max 8
_diffrn_reflns_limit_h_min -8
_diffrn_reflns_limit_k_max 10
_diffrn_reflns_limit_k_min -10
_diffrn_reflns_limit_l_max 11
_diffrn_reflns_limit_l_min -11
_diffrn_reflns_number 6170
_diffrn_reflns_theta_full 20.04
_diffrn_reflns_theta_max 20.04
_diffrn_reflns_theta_min 1.96
_exptl_absorpt_coefficient_mu 0.598
_exptl_absorpt_correction_T_max 0.7444
_exptl_absorpt_correction_T_min 0.5617
_exptl_absorpt_correction_type multi-scan
_exptl_absorpt_process_details SADABS-2008/1
_exptl_crystal_colour colourless
_exptl_crystal_density_diffrn 1.578
_exptl_crystal_description needle
_exptl_crystal_F_000 468
_exptl_crystal_size_max 0.90
_exptl_crystal_size_mid 0.21
_exptl_crystal_size_min 0.03
_refine_diff_density_max 0.697
_refine_diff_density_min -0.495
_refine_diff_density_rms 0.090
_refine_ls_extinction_method none
_refine_ls_goodness_of_fit_ref 1.106
_refine_ls_hydrogen_treatment constr
_refine_ls_matrix_type full
_refine_ls_number_parameters 334
_refine_ls_number_reflns 1681
_refine_ls_number_restraints 187
_refine_ls_restrained_S_all 1.132
_refine_ls_R_factor_all 0.0827
_refine_ls_R_factor_gt 0.0665
_refine_ls_shift/su_max 0.002
_refine_ls_shift/su_mean 0.000
_refine_ls_structure_factor_coef Fsqd
_refine_ls_weighting_details 'calc w=1/[\s^2^(Fo^2^)+(0.0871P)^2^+3.9567P] where P=(Fo^2^+2Fc^2^)/3'
_refine_ls_weighting_scheme calc
_refine_ls_wR_factor_gt 0.1626
_refine_ls_wR_factor_ref 0.1741
_reflns_number_gt 1353
_reflns_number_total 1681
_reflns_threshold_expression >2sigma(I)
_cod_data_source_file ic400096e_si_001_4.cif
_cod_data_source_block s4214a
_cod_original_cell_volume 951.95(10)
_cod_database_code 4335323

loop_
_symmetry_equiv_pos_as_xyz
'x, y, z'
'-x, -y, -z'

loop_
_atom_site_label
_atom_site_type_symbol
_atom_site_fract_x
_atom_site_fract_y
_atom_site_fract_z
_atom_site_U_iso_or_equiv
_atom_site_adp_type
_atom_site_occupancy
_atom_site_symmetry_multiplicity
_atom_site_calc_flag
_atom_site_refinement_flags
_atom_site_disorder_assembly
_atom_site_disorder_group
Fe1 Fe 0.5000 0.5000 0.5000 0.0246(6) Uani 1 2 d S . .
O11 O 0.4642(6) 0.6268(5) 0.2969(5) 0.0275(14) Uani 1 1 d . . .
N11 N 0.7380(7) 0.4458(7) 0.4587(6) 0.0262(17) Uani 1 1 d . . .
N21 N 0.9486(7) 0.4839(8) 0.3466(6) 0.0318(19) Uani 1 1 d . . .
N31 N 0.7081(7) 0.8452(7) 0.4624(6) 0.0308(18) Uani 1 1 d . . .
N41 N 0.5877(7) 0.6626(7) 0.5229(6) 0.0280(17) Uani 1 1 d . . .
N51 N 0.4983(8) 0.7078(8) 0.0865(7) 0.043(2) Uani 1 1 d . . .
H51 H 0.5557 0.7521 0.0222 0.051 Uiso 1 1 calc R . .
C11 C 0.8202(9) 0.3196(9) 0.4700(8) 0.032(2) Uani 1 1 d . . .
H11 H 0.7902 0.2313 0.5184 0.039 Uiso 1 1 calc R . .
C21 C 0.9507(10) 0.3440(10) 0.3999(8) 0.034(2) Uani 1 1 d . . .
H21 H 1.0282 0.2767 0.3900 0.041 Uiso 1 1 calc R . .
C31 C 0.8192(8) 0.5428(9) 0.3845(7) 0.024(2) Uani 1 1 d . . .
C41 C 0.7722(9) 0.6954(8) 0.3403(7) 0.029(2) Uani 1 1 d . . .
H41 H 0.8713 0.7371 0.3249 0.035 Uiso 1 1 calc R . .
C51 C 0.6877(9) 0.7326(9) 0.4428(7) 0.026(2) Uani 1 1 d . . .
C61 C 0.6160(9) 0.8442(10) 0.5630(8) 0.036(2) Uani 1 1 d . . .
H61 H 0.6063 0.9101 0.5997 0.043 Uiso 1 1 calc R . .
C71 C 0.5431(9) 0.7338(9) 0.5992(7) 0.028(2) Uani 1 1 d . . .
H71 H 0.4716 0.7076 0.6666 0.034 Uiso 1 1 calc R . .
C81 C 0.6793(9) 0.7586(9) 0.2124(7) 0.034(2) Uani 1 1 d . . .
H81A H 0.6419 0.8572 0.1929 0.041 Uiso 1 1 calc R . .
H81B H 0.7521 0.7562 0.1447 0.041 Uiso 1 1 calc R . .
C91 C 0.5391(9) 0.6921(8) 0.2024(9) 0.029(2) Uani 1 1 d . . .
C101 C 1.0665(10) 0.5559(10) 0.2609(8) 0.044(3) Uani 1 1 d . . .
H10A H 1.0145 0.6279 0.1819 0.067 Uiso 1 1 calc R . .
H10B H 1.1390 0.4896 0.2396 0.067 Uiso 1 1 calc R . .
H10C H 1.1248 0.5983 0.3038 0.067 Uiso 1 1 calc R . .
C111 C 0.8023(10) 0.9520(9) 0.3914(9) 0.044(2) Uani 1 1 d . . .
H11A H 0.9032 0.9093 0.3737 0.066 Uiso 1 1 calc R . .
H11B H 0.8202 1.0036 0.4424 0.066 Uiso 1 1 calc R . .
H11C H 0.7471 1.0154 0.3102 0.066 Uiso 1 1 calc R . .
C121 C 0.3640(10) 0.6560(10) 0.0590(7) 0.039(2) Uani 1 1 d . . .
H12A H 0.2669 0.7087 0.0734 0.047 Uiso 1 1 calc R . .
H12B H 0.3672 0.5577 0.1190 0.047 Uiso 1 1 calc R . .
C131 C 0.3603(11) 0.6679(10) -0.0754(8) 0.046(3) Uani 1 1 d . . .
H13A H 0.4629 0.6258 -0.0933 0.056 Uiso 1 1 calc R . .
H13B H 0.3430 0.7669 -0.1352 0.056 Uiso 1 1 calc R . .
C141 C 0.2328(13) 0.5972(12) -0.0991(10) 0.071(3) Uani 1 1 d . . .
H14A H 0.2481 0.4996 -0.0387 0.107 Uiso 1 1 calc R . .
H14B H 0.2370 0.6040 -0.1873 0.107 Uiso 1 1 calc R . .
H14C H 0.1304 0.6423 -0.0866 0.107 Uiso 1 1 calc R . .
S1A S 0.1554(7) 0.1449(6) 0.1496(5) 0.0425(17) Uani 0.54 1 d PDU A 1
O2A O 0.0817(15) 0.1291(13) 0.2668(9) 0.033(4) Uani 0.54 1 d PDU A 1
O3A O 0.2871(13) 0.2191(12) 0.1216(12) 0.051(4) Uani 0.54 1 d PDU A 1
O4A O 0.0520(11) 0.1845(12) 0.0409(9) 0.057(3) Uani 0.54 1 d PDU A 1
F1A F 0.144(2) -0.1132(13) 0.2052(16) 0.075(7) Uani 0.54 1 d PDU A 1
F2A F 0.3190(14) -0.0277(11) 0.0762(10) 0.080(4) Uani 0.54 1 d PDU A 1
F3A F 0.3488(11) -0.0708(12) 0.2769(9) 0.068(4) Uani 0.54 1 d PDU A 1
C15A C 0.2449(13) -0.0247(13) 0.1793(8) 0.024(4) Uani 0.54 1 d PDU A 1
S1B S 0.2228(7) 0.0829(8) 0.1917(7) 0.0452(19) Uani 0.46 1 d PDU B 2
O2B O 0.3761(14) 0.0076(19) 0.2252(18) 0.109(8) Uani 0.46 1 d PDU B 2
O3B O 0.217(2) 0.2192(12) 0.0885(14) 0.081(7) Uani 0.46 1 d PDU B 2
O4B O 0.1256(17) 0.0799(17) 0.2953(11) 0.040(6) Uani 0.46 1 d PDU B 2
F1B F 0.2026(15) -0.0163(12) 0.0203(10) 0.057(3) Uani 0.46 1 d PDU B 2
F2B F -0.0168(12) 0.0587(13) 0.0743(11) 0.078(4) Uani 0.46 1 d PDU B 2
F3B F 0.108(2) -0.1297(13) 0.1993(16) 0.056(6) Uani 0.46 1 d PDU B 2
C15B C 0.1275(12) -0.0034(12) 0.1182(10) 0.028(4) Uani 0.46 1 d PDU B 2

loop_
_atom_site_aniso_label
_atom_site_aniso_U_11
_atom_site_aniso_U_22
_atom_site_aniso_U_33
_atom_site_aniso_U_23
_atom_site_aniso_U_13
_atom_site_aniso_U_12
Fe1 0.0181(10) 0.0309(11) 0.0313(11) -0.0185(8) 0.0092(7) -0.0071(8)
O11 0.020(3) 0.037(3) 0.032(3) -0.018(3) 0.008(3) -0.012(3)
N11 0.012(4) 0.036(5) 0.036(4) -0.022(3) 0.002(3) -0.001(4)
N21 0.011(4) 0.060(6) 0.031(4) -0.024(4) 0.008(3) -0.008(4)
N31 0.017(4) 0.027(4) 0.046(5) -0.015(4) 0.005(3) 0.000(4)
N41 0.024(4) 0.033(4) 0.033(4) -0.018(4) 0.012(3) -0.009(4)
N51 0.038(5) 0.068(6) 0.027(5) -0.022(4) 0.010(4) -0.015(4)
C11 0.020(5) 0.037(6) 0.046(6) -0.023(4) -0.001(4) -0.005(4)
C21 0.025(5) 0.041(7) 0.037(5) -0.019(5) -0.002(4) 0.006(5)
C31 0.015(5) 0.038(6) 0.022(5) -0.014(4) 0.009(4) -0.011(5)
C41 0.023(4) 0.040(6) 0.027(5) -0.014(4) 0.006(4) -0.013(4)
C51 0.021(5) 0.025(5) 0.028(5) -0.007(4) -0.003(4) -0.003(4)
C61 0.022(5) 0.037(6) 0.059(6) -0.032(5) -0.001(5) 0.003(5)
C71 0.024(4) 0.032(6) 0.038(5) -0.022(4) 0.010(4) -0.007(5)
C81 0.041(5) 0.038(5) 0.025(5) -0.010(4) 0.008(4) -0.018(5)
C91 0.024(5) 0.031(5) 0.030(6) -0.009(4) 0.011(5) -0.005(4)
C101 0.027(5) 0.064(7) 0.049(6) -0.029(5) 0.018(5) -0.013(5)
C111 0.041(5) 0.029(5) 0.063(6) -0.018(5) 0.006(5) -0.011(5)
C121 0.033(5) 0.056(6) 0.034(5) -0.024(5) 0.006(4) -0.008(5)
C131 0.049(6) 0.052(6) 0.038(6) -0.020(5) -0.004(5) -0.003(5)
C141 0.077(8) 0.086(9) 0.061(7) -0.036(6) -0.011(6) -0.021(7)
S1A 0.047(4) 0.037(4) 0.045(4) -0.019(3) 0.011(3) -0.004(3)
O2A 0.042(7) 0.027(7) 0.029(7) -0.011(5) 0.020(6) -0.005(6)
O3A 0.040(7) 0.053(7) 0.057(7) -0.012(6) 0.017(6) -0.033(6)
O4A 0.053(6) 0.063(7) 0.042(6) -0.015(5) -0.015(6) 0.019(6)
F1A 0.099(10) 0.056(9) 0.081(10) -0.036(7) 0.004(7) -0.020(7)
F2A 0.086(7) 0.074(7) 0.071(7) -0.030(5) 0.019(6) 0.018(6)
F3A 0.058(6) 0.065(7) 0.061(6) -0.015(5) -0.003(5) 0.017(5)
C15A 0.027(8) 0.018(8) 0.023(7) -0.006(6) 0.001(7) 0.000(7)
S1B 0.034(4) 0.048(5) 0.062(5) -0.033(4) 0.019(3) -0.004(3)
O2B 0.102(12) 0.113(12) 0.141(12) -0.082(9) 0.011(9) -0.009(9)
O3B 0.103(12) 0.068(10) 0.086(11) -0.038(8) 0.031(9) -0.041(9)
O4B 0.041(9) 0.037(9) 0.044(9) -0.017(7) -0.001(7) -0.010(7)
F1B 0.083(7) 0.052(7) 0.056(7) -0.038(5) 0.029(6) -0.026(6)
F2B 0.081(8) 0.084(8) 0.082(7) -0.053(6) -0.018(6) 0.006(7)
F3B 0.078(9) 0.046(9) 0.053(9) -0.023(7) 0.020(7) -0.028(7)
C15B 0.035(9) 0.020(8) 0.023(8) -0.005(7) 0.006(7) -0.005(7)

loop_
_atom_type_symbol
_atom_type_description
_atom_type_scat_dispersion_real
_atom_type_scat_dispersion_imag
_atom_type_scat_source
C C 0.0033 0.0016 'International Tables Vol C Tables 4.2.6.8 and 6.1.1.4'
H H 0.0000 0.0000 'International Tables Vol C Tables 4.2.6.8 and 6.1.1.4'
F F 0.0171 0.0103 'International Tables Vol C Tables 4.2.6.8 and 6.1.1.4'
Fe Fe 0.3463 0.8444 'International Tables Vol C Tables 4.2.6.8 and 6.1.1.4'
N N 0.0061 0.0033 'International Tables Vol C Tables 4.2.6.8 and 6.1.1.4'
O O 0.0106 0.0060 'International Tables Vol C Tables 4.2.6.8 and 6.1.1.4'
S S 0.1246 0.1234 'International Tables Vol C Tables 4.2.6.8 and 6.1.1.4'

loop_
_geom_angle_atom_site_label_1
_geom_angle_atom_site_label_2
_geom_angle_atom_site_label_3
_geom_angle
_geom_angle_site_symmetry_1
_geom_angle_site_symmetry_3
N41 Fe1 N41 180.000(1) 2_666 .
N41 Fe1 N11 83.9(2) 2_666 2_666
N41 Fe1 N11 96.1(2) . 2_666
N41 Fe1 N11 96.1(2) 2_666 .
N41 Fe1 N11 83.9(2) . .
N11 Fe1 N11 180.0 2_666 .
N41 Fe1 O11 90.5(2) 2_666 .
N41 Fe1 O11 89.5(2) . .
N11 Fe1 O11 93.4(2) 2_666 .
N11 Fe1 O11 86.6(2) . .
N41 Fe1 O11 89.5(2) 2_666 2_666
N41 Fe1 O11 90.5(2) . 2_666
N11 Fe1 O11 86.6(2) 2_666 2_666
N11 Fe1 O11 93.4(2) . 2_666
O11 Fe1 O11 179.998(1) . 2_666
C91 O11 Fe1 139.9(5) . .
C31 N11 C11 107.0(6) . .
C31 N11 Fe1 120.3(5) . .
C11 N11 Fe1 130.8(6) . .
C31 N21 C21 108.4(6) . .
C31 N21 C101 126.7(8) . .
C21 N21 C101 124.9(7) . .
C51 N31 C61 106.7(6) . .
C51 N31 C111 128.5(7) . .
C61 N31 C111 124.8(7) . .
C51 N41 C71 105.7(7) . .
C51 N41 Fe1 121.2(5) . .
C71 N41 Fe1 132.2(6) . .
C91 N51 C121 123.5(7) . .
C91 N51 H51 118.2 . .
C121 N51 H51 118.2 . .
C21 C11 N11 108.4(8) . .
C21 C11 H11 125.8 . .
N11 C11 H11 125.8 . .
C11 C21 N21 106.6(7) . .
C11 C21 H21 126.7 . .
N21 C21 H21 126.7 . .
N11 C31 N21 109.6(7) . .
N11 C31 C41 126.1(6) . .
N21 C31 C41 124.1(7) . .
C31 C41 C51 112.2(6) . .
C31 C41 C81 111.8(7) . .
C51 C41 C81 112.4(6) . .
C31 C41 H41 106.7 . .
C51 C41 H41 106.7 . .
C81 C41 H41 106.7 . .
N41 C51 N31 111.1(7) . .
N41 C51 C41 126.1(8) . .
N31 C51 C41 122.8(7) . .
C71 C61 N31 107.1(7) . .
C71 C61 H61 126.5 . .
N31 C61 H61 126.5 . .
C61 C71 N41 109.4(7) . .
C61 C71 H71 125.3 . .
N41 C71 H71 125.3 . .
C91 C81 C41 117.2(7) . .
C91 C81 H81A 108.0 . .
C41 C81 H81A 108.0 . .
C91 C81 H81B 108.0 . .
C41 C81 H81B 108.0 . .
H81A C81 H81B 107.2 . .
O11 C91 N51 120.6(8) . .
O11 C91 C81 123.1(8) . .
N51 C91 C81 116.2(7) . .
N21 C101 H10A 109.5 . .
N21 C101 H10B 109.5 . .
H10A C101 H10B 109.5 . .
N21 C101 H10C 109.5 . .
H10A C101 H10C 109.5 . .
H10B C101 H10C 109.5 . .
N31 C111 H11A 109.5 . .
N31 C111 H11B 109.5 . .
H11A C111 H11B 109.5 . .
N31 C111 H11C 109.5 . .
H11A C111 H11C 109.5 . .
H11B C111 H11C 109.5 . .
N51 C121 C131 112.0(7) . .
N51 C121 H12A 109.2 . .
C131 C121 H12A 109.2 . .
N51 C121 H12B 109.2 . .
C131 C121 H12B 109.2 . .
H12A C121 H12B 107.9 . .
C121 C131 C141 112.0(8) . .
C121 C131 H13A 109.2 . .
C141 C131 H13A 109.2 . .
C121 C131 H13B 109.2 . .
C141 C131 H13B 109.2 . .
H13A C131 H13B 107.9 . .
C131 C141 H14A 109.5 . .
C131 C141 H14B 109.5 . .
H14A C141 H14B 109.5 . .
C131 C141 H14C 109.5 . .
H14A C141 H14C 109.5 . .
H14B C141 H14C 109.5 . .
O2A S1A O4A 115.5(7) . .
O2A S1A O3A 115.6(7) . .
O4A S1A O3A 113.1(7) . .
O2A S1A C15A 103.3(6) . .
O4A S1A C15A 105.0(6) . .
O3A S1A C15A 102.1(6) . .
F1A C15A F3A 108.4(11) . .
F1A C15A F2A 105.6(10) . .
F3A C15A F2A 108.4(9) . .
F1A C15A S1A 113.3(9) . .
F3A C15A S1A 110.2(8) . .
F2A C15A S1A 110.8(8) . .
O2B S1B O4B 116.5(9) . .
O2B S1B O3B 113.8(9) . .
O4B S1B O3B 113.8(9) . .
O2B S1B C15B 105.0(8) . .
O4B S1B C15B 103.8(7) . .
O3B S1B C15B 101.7(8) . .
F3B C15B F1B 106.5(10) . .
F3B C15B F2B 103.8(11) . .
F1B C15B F2B 106.6(10) . .
F3B C15B S1B 112.5(10) . .
F1B C15B S1B 113.8(8) . .
F2B C15B S1B 112.9(8) . .

loop_
_geom_bond_atom_site_label_1
_geom_bond_atom_site_label_2
_geom_bond_distance
_geom_bond_site_symmetry_2
Fe1 N41 2.107(7) 2_666
Fe1 N41 2.107(7) .
Fe1 N11 2.147(6) 2_666
Fe1 N11 2.147(6) .
Fe1 O11 2.157(5) .
Fe1 O11 2.157(5) 2_666
O11 C91 1.245(9) .
N11 C31 1.322(10) .
N11 C11 1.389(10) .
N21 C31 1.352(9) .
N21 C21 1.365(11) .
N21 C101 1.465(10) .
N31 C51 1.348(10) .
N31 C61 1.378(10) .
N31 C111 1.450(11) .
N41 C51 1.315(10) .
N41 C71 1.389(10) .
N51 C91 1.315(10) .
N51 C121 1.448(11) .
N51 H51 0.8800 .
C11 C21 1.358(11) .
C11 H11 0.9500 .
C21 H21 0.9500 .
C31 C41 1.495(11) .
C41 C51 1.522(11) .
C41 C81 1.526(11) .
C41 H41 1.0000 .
C61 C71 1.329(11) .
C61 H61 0.9500 .
C71 H71 0.9500 .
C81 C91 1.519(12) .
C81 H81A 0.9900 .
C81 H81B 0.9900 .
C101 H10A 0.9800 .
C101 H10B 0.9800 .
C101 H10C 0.9800 .
C111 H11A 0.9800 .
C111 H11B 0.9800 .
C111 H11C 0.9800 .
C121 C131 1.488(11) .
C121 H12A 0.9900 .
C121 H12B 0.9900 .
C131 C141 1.510(14) .
C131 H13A 0.9900 .
C131 H13B 0.9900 .
C141 H14A 0.9800 .
C141 H14B 0.9800 .
C141 H14C 0.9800 .
S1A O2A 1.424(7) .
S1A O4A 1.426(8) .
S1A O3A 1.435(8) .
S1A C15A 1.764(12) .
F1A C15A 1.318(9) .
F2A C15A 1.335(9) .
F3A C15A 1.327(9) .
S1B O2B 1.419(9) .
S1B O4B 1.425(8) .
S1B O3B 1.447(8) .
S1B C15B 1.767(13) .
F1B C15B 1.324(9) .
F2B C15B 1.328(9) .
F3B C15B 1.324(10) .

loop_
_geom_hbond_atom_site_label_D
_geom_hbond_atom_site_label_H
_geom_hbond_atom_site_label_A
_geom_hbond_distance_DH
_geom_hbond_distance_HA
_geom_hbond_distance_DA
_geom_hbond_angle_DHA
_geom_hbond_site_symmetry_A
N51 H51 O3A 0.88 2.06 2.892(13) 158 2_665

loop_
_geom_torsion_atom_site_label_1
_geom_torsion_atom_site_label_2
_geom_torsion_atom_site_label_3
_geom_torsion_atom_site_label_4
_geom_torsion
_geom_torsion_site_symmetry_1
N41 Fe1 O11 C91 -123.7(8) 2_666
N41 Fe1 O11 C91 56.3(8) .
N11 Fe1 O11 C91 152.4(8) 2_666
N11 Fe1 O11 C91 -27.6(8) .
N41 Fe1 N11 C31 137.2(6) 2_666
N41 Fe1 N11 C31 -42.8(6) .
O11 Fe1 N11 C31 47.1(6) .
O11 Fe1 N11 C31 -132.9(6) 2_666
N41 Fe1 N11 C11 -24.8(7) 2_666
N41 Fe1 N11 C11 155.2(7) .
O11 Fe1 N11 C11 -114.9(6) .
O11 Fe1 N11 C11 65.1(6) 2_666
N11 Fe1 N41 C51 -137.8(6) 2_666
N11 Fe1 N41 C51 42.2(6) .
O11 Fe1 N41 C51 -44.4(5) .
O11 Fe1 N41 C51 135.6(5) 2_666
N11 Fe1 N41 C71 29.9(7) 2_666
N11 Fe1 N41 C71 -150.1(7) .
O11 Fe1 N41 C71 123.2(7) .
O11 Fe1 N41 C71 -56.8(7) 2_666
C31 N11 C11 C21 -0.6(9) .
Fe1 N11 C11 C21 163.2(5) .
N11 C11 C21 N21 0.2(9) .
C31 N21 C21 C11 0.3(9) .
C101 N21 C21 C11 -178.6(7) .
C11 N11 C31 N21 0.8(8) .
Fe1 N11 C31 N21 -165.0(4) .
C11 N11 C31 C41 176.8(7) .
Fe1 N11 C31 C41 11.0(10) .
C21 N21 C31 N11 -0.7(8) .
C101 N21 C31 N11 178.1(7) .
C21 N21 C31 C41 -176.8(7) .
C101 N21 C31 C41 2.0(12) .
N11 C31 C41 C51 36.5(11) .
N21 C31 C41 C51 -148.1(7) .
N11 C31 C41 C81 -90.8(9) .
N21 C31 C41 C81 84.7(9) .
C71 N41 C51 N31 -0.7(8) .
Fe1 N41 C51 N31 169.8(4) .
C71 N41 C51 C41 179.1(7) .
Fe1 N41 C51 C41 -10.3(10) .
C61 N31 C51 N41 0.9(8) .
C111 N31 C51 N41 -177.0(7) .
C61 N31 C51 C41 -179.0(6) .
C111 N31 C51 C41 3.1(11) .
C31 C41 C51 N41 -37.5(10) .
C81 C41 C51 N41 89.4(9) .
C31 C41 C51 N31 142.3(7) .
C81 C41 C51 N31 -90.7(9) .
C51 N31 C61 C71 -0.6(8) .
C111 N31 C61 C71 177.3(7) .
N31 C61 C71 N41 0.2(8) .
C51 N41 C71 C61 0.3(8) .
Fe1 N41 C71 C61 -168.8(5) .
C31 C41 C81 C91 51.8(9) .
C51 C41 C81 C91 -75.4(9) .
Fe1 O11 C91 N51 150.0(6) .
Fe1 O11 C91 C81 -30.6(12) .
C121 N51 C91 O11 2.0(12) .
C121 N51 C91 C81 -177.5(7) .
C41 C81 C91 O11 26.2(11) .
C41 C81 C91 N51 -154.4(7) .
C91 N51 C121 C131 -170.7(7) .
N51 C121 C131 C141 172.6(8) .
O2A S1A C15A F1A 60.9(11) .
O4A S1A C15A F1A -60.5(11) .
O3A S1A C15A F1A -178.7(10) .
O2A S1A C15A F3A -60.7(9) .
O4A S1A C15A F3A 177.8(8) .
O3A S1A C15A F3A 59.6(9) .
O2A S1A C15A F2A 179.4(10) .
O4A S1A C15A F2A 57.9(10) .
O3A S1A C15A F2A -60.3(10) .
O2B S1B C15B F3B 66.2(13) .
O4B S1B C15B F3B -56.7(12) .
O3B S1B C15B F3B -175.1(12) .
O2B S1B C15B F1B -55.0(12) .
O4B S1B C15B F1B -177.9(10) .
O3B S1B C15B F1B 63.7(11) .
O2B S1B C15B F2B -176.7(11) .
O4B S1B C15B F2B 60.5(11) .
O3B S1B C15B F2B -57.9(11) .
